data_9011513
loop_
_publ_author_name
'Alkemper, J.'
'Fuess, H.'

_publ_section_title
;
 The crystal structures of NaMgPO~4~, Na~2~CaMg(PO~4~)~2~ and 
 Na~18~Ca~13~Mg~5~(PO~4~)~18~:
 new examples for glaserite related structures
;
_journal_issue 5
_journal_name_full 'Zeitschrift f"ur Kristallographie'
_journal_page_first 282
_journal_page_last 287
_journal_paper_doi 10.1524/zkri.1998.213.5.282
_journal_volume 213
_journal_year 1998
_chemical_formula_structural NaMgPO4
_chemical_formula_sum 'Mg Na O4 P'
_space_group_IT_number 19
_symmetry_space_group_name_Hall 'P 2ac 2ab'
_symmetry_space_group_name_H-M 'P 21 21 21'
_cell_angle_alpha 90
_cell_angle_beta 90
_cell_angle_gamma 90
_cell_length_a 8.828
_cell_length_b 6.821
_cell_length_c 15.250
_cell_formula_units_Z 12
_cell_volume 918.291
_database_code_amcsd 0011077
_exptl_crystal_density_diffrn 3.087
_cod_original_formula_sum 'Na Mg P O4'
_cod_database_code 9011513
_amcsd_formula_title NaMgPO4

loop_
_space_group_symop_operation_xyz
x,y,z
-x,1/2+y,1/2-z
1/2+x,1/2-y,-z
1/2-x,-y,1/2+z

loop_
_atom_site_aniso_label
_atom_site_aniso_U_11
_atom_site_aniso_U_22
_atom_site_aniso_U_33
_atom_site_aniso_U_12
_atom_site_aniso_U_13
_atom_site_aniso_U_23
Nal 0.00800 0.01200 0.00900 -0.00100 0.00000 -0.00200
Na2 0.01200 0.01700 0.00700 -0.00100 -0.00100 0.00000
Na3 0.01100 0.02000 0.00900 0.00300 0.00000 0.00200
Mgl 0.00700 0.00600 0.00600 0.00000 -0.00200 -0.00200
Mg2 0.00800 0.01100 0.00800 -0.00200 -0.00300 0.00200
Mg3 0.00600 0.01300 0.00600 -0.00200 -0.00200 0.00300
P1 0.00200 0.00500 0.00300 -0.00100 -0.00100 0.00000
P2 0.00300 0.00500 0.00200 0.00000 0.00000 0.00000
P3 0.00300 0.01000 0.00300 0.00000 0.00000 0.00200
O1 0.01200 0.00500 0.00500 -0.00200 -0.00300 0.00000
O2 0.00800 0.01100 0.00800 -0.00200 -0.00300 -0.00200
O3 0.01100 0.00900 0.00700 -0.00400 -0.00400 -0.00300
O4 0.00300 0.01300 0.00700 0.00200 0.00100 0.00100
O5 0.00600 0.01400 0.00500 0.00100 0.00100 -0.00200
O6 0.00200 0.00500 0.00900 0.00000 -0.00100 0.00000
O7 0.00700 0.01700 0.00400 0.00000 0.00200 0.00100
O8 0.00300 0.01200 0.00700 0.00300 0.00100 0.00200
O9 0.01100 0.01000 0.01000 0.00300 -0.00400 0.00200
O10 0.01100 0.00500 0.01300 -0.00100 -0.00600 0.00100
O11 0.00800 0.01300 0.00900 0.00100 -0.00300 0.00400
O12 0.00600 0.01300 0.00600 0.00100 0.00200 -0.00200

loop_
_atom_site_label
_atom_site_fract_x
_atom_site_fract_y
_atom_site_fract_z
Nal 0.14270 0.29410 0.59380
Na2 0.14940 0.21960 0.26170
Na3 0.14840 0.23240 -0.07150
Mgl 0.48670 0.45290 0.26040
Mg2 0.48040 0.04150 0.59600
Mg3 0.49590 0.02470 0.92180
P1 0.32040 0.21840 0.09920
P2 0.32000 0.27550 0.76460
P3 0.31630 0.25590 0.43320
O1 0.38450 0.39640 0.14760
O2 0.35590 0.44350 0.48350
O3 0.38390 0.45810 0.80930
O4 0.14390 0.22940 0.10160
O5 0.38050 0.21570 0.00490
O6 0.14390 0.28610 0.76650
O7 0.37820 0.25810 0.33880
O8 0.14040 0.23470 0.43340
O9 0.36770 0.09390 0.81600
O10 0.36660 0.03270 0.14900
O11 0.38600 0.08170 0.48100
O12 0.38120 0.26880 0.66930

loop_
_cod_related_entry_id
_cod_related_entry_database
_cod_related_entry_code
1 AMCSD 0011077
